data_4134012
loop_
_publ_author_name
'Wang, Gang-Wei'
'Boyd, Olivia'
'Young, Tom A.'
'Bertrand, Sophie M.'
'Bower, John F.'

_publ_section_title
;
 Rhodacyclopentanones as Linchpins for the Atom Economical Assembly of
 Diverse Polyheterocycles.
;
_journal_issue 4
_journal_name_full 'Journal of the American Chemical Society'
_journal_page_first 1740
_journal_page_last 1745
_journal_paper_doi 10.1021/jacs.9b12421
_journal_volume 142
_journal_year 2020
_chemical_formula_moiety 'C H Cl3, C19 H18 N2 O2'
_chemical_formula_sum 'C20 H19 Cl3 N2 O2'
_chemical_formula_weight 425.72
_space_group_crystal_system monoclinic
_space_group_IT_number 14
_space_group_name_Hall '-P 2yn'
_space_group_name_H-M_alt 'P 1 21/n 1'
_atom_sites_solution_hydrogens geom
_atom_sites_solution_primary dual
_audit_creation_date 2019-03-21
_audit_creation_method
;
Olex2 1.2
(compiled 2018.05.29 svn.r3508 for OlexSys, GUI svn.r5506)
;
_cell_angle_alpha 90
_cell_angle_beta 110.241(2)
_cell_angle_gamma 90
_cell_formula_units_Z 4
_cell_length_a 7.4220(3)
_cell_length_b 27.9118(9)
_cell_length_c 10.1865(3)
_cell_measurement_reflns_used 5086
_cell_measurement_temperature 100(2)
_cell_measurement_theta_max 24.82
_cell_measurement_theta_min 2.25
_cell_volume 1979.93(12)
_computing_cell_refinement 'SAINT V8.38A (Bruker, 2016)'
_computing_data_collection 'Bruker Apex suite'
_computing_data_reduction 'SAINT V8.38A (Bruker, 2016)'
_computing_molecular_graphics 'Olex2 (Dolomanov et al., 2009)'
_computing_publication_material 'Olex2 (Dolomanov et al., 2009)'
_computing_structure_refinement 'ShelXL (Sheldrick, 2015)'
_computing_structure_solution 'ShelXT (Sheldrick, 2015)'
_diffrn_ambient_temperature 100(2)
_diffrn_detector 'Bruker area detector'
_diffrn_detector_type 'CCD area detector'
_diffrn_measured_fraction_theta_full 1.000
_diffrn_measured_fraction_theta_max 1.000
_diffrn_measurement_device 'Bruker Apex II kappa CCD area detector'
_diffrn_measurement_device_type 'Bruker APEX-II CCD'
_diffrn_measurement_method '\f and \w scans'
_diffrn_radiation_monochromator graphite
_diffrn_radiation_type MoK\a
_diffrn_radiation_wavelength 0.71073
_diffrn_reflns_av_R_equivalents 0.0592
_diffrn_reflns_av_unetI/netI 0.0325
_diffrn_reflns_Laue_measured_fraction_full 1.000
_diffrn_reflns_Laue_measured_fraction_max 1.000
_diffrn_reflns_limit_h_max 8
_diffrn_reflns_limit_h_min -8
_diffrn_reflns_limit_k_max 33
_diffrn_reflns_limit_k_min -33
_diffrn_reflns_limit_l_max 12
_diffrn_reflns_limit_l_min -12
_diffrn_reflns_number 28925
_diffrn_reflns_point_group_measured_fraction_full 1.000
_diffrn_reflns_point_group_measured_fraction_max 1.000
_diffrn_reflns_theta_full 25.242
_diffrn_reflns_theta_max 25.348
_diffrn_reflns_theta_min 1.459
_diffrn_source 'fine-focus sealed tube'
_diffrn_standards_number 0
_exptl_absorpt_coefficient_mu 0.481
_exptl_absorpt_correction_T_max 0.7456
_exptl_absorpt_correction_T_min 0.5953
_exptl_absorpt_correction_type multi-scan
_exptl_absorpt_process_details
'SADABS-2016/2 (Bruker,2016/2) was used for absorption correction. wR2(int) was 0.0783 before and 0.0567 after correction. The Ratio of minimum to maximum transmission is 0.7984. The \l/2 correction factor is Not present.'
_exptl_crystal_colour colourless
_exptl_crystal_colour_primary colourless
_exptl_crystal_density_diffrn 1.428
_exptl_crystal_description block
_exptl_crystal_F_000 880
_exptl_crystal_size_max 0.411
_exptl_crystal_size_mid 0.278
_exptl_crystal_size_min 0.242
_refine_diff_density_max 0.482
_refine_diff_density_min -0.435
_refine_diff_density_rms 0.053
_refine_ls_extinction_method none
_refine_ls_goodness_of_fit_ref 1.033
_refine_ls_hydrogen_treatment constr
_refine_ls_matrix_type full
_refine_ls_number_parameters 248
_refine_ls_number_reflns 3615
_refine_ls_number_restraints 6
_refine_ls_restrained_S_all 1.034
_refine_ls_R_factor_all 0.0563
_refine_ls_R_factor_gt 0.0397
_refine_ls_shift/su_max 0.000
_refine_ls_shift/su_mean 0.000
_refine_ls_structure_factor_coef Fsqd
_refine_ls_weighting_details 'w=1/[\s^2^(Fo^2^)+(0.0335P)^2^+1.7889P] where P=(Fo^2^+2Fc^2^)/3'
_refine_ls_weighting_scheme calc
_refine_ls_wR_factor_gt 0.0856
_refine_ls_wR_factor_ref 0.0929
_reflns_Friedel_coverage 0.000
_reflns_number_gt 2847
_reflns_number_total 3615
_reflns_threshold_expression 'I > 2\s(I)'
_cod_data_source_file ja9b12421_si_008.cif
_cod_data_source_block testm1
_cod_depositor_comments 'Adding full bibliography for 4134008--4134014.cif.'
_cod_database_code 4134012
_shelx_shelxl_version_number 2017/1
_shelx_space_group_comment
;
The symmetry employed for this shelxl refinement is uniquely defined
by the following loop, which should always be used as a source of
symmetry information in preference to the above space-group names.
They are only intended as comments.
;
_shelx_estimated_absorpt_t_max 0.893
_shelx_estimated_absorpt_t_min 0.827
_olex2_refinement_description
;
1. Fixed Uiso
 At 1.2 times of:
  All C(H) groups, All C(H,H) groups, All N(H) groups
2. Restrained distances
 Cl3-C20 \\sim Cl1-C20 \\sim Cl1A-C20 \\sim Cl2-C20
 with sigma of 0.01
3. Uiso/Uaniso restraints and constraints
Uanis(Cl1) = Uanis(Cl1A)
4. Others
 Sof(H20A)=Sof(Cl1A)=1-FVAR(1)
 Sof(Cl1)=Sof(H20)=FVAR(1)
5.a Ternary CH refined with riding coordinates:
 C20(H20), C20(H20A), C8(H8)
5.b Secondary CH2 refined with riding coordinates:
 C6(H6A,H6B), C7(H7A,H7B), C11(H11A,H11B), C12(H12A,H12B)
5.c Aromatic/amide H refined with riding coordinates:
 N1(H1), C1(H1A), C2(H2), C13(H13), C15(H15), C16(H16), C17(H17), C18(H18),
 C19(H19)
;
_olex2_submission_special_instructions 'No special instructions were received'

loop_
_space_group_symop_operation_xyz
'x, y, z'
'-x+1/2, y+1/2, -z+1/2'
'-x, -y, -z'
'x-1/2, -y-1/2, z-1/2'

loop_
_atom_site_label
_atom_site_type_symbol
_atom_site_fract_x
_atom_site_fract_y
_atom_site_fract_z
_atom_site_U_iso_or_equiv
_atom_site_adp_type
_atom_site_occupancy
_atom_site_site_symmetry_order
_atom_site_calc_flag
_atom_site_refinement_flags_posn
_atom_site_refinement_flags_occupancy
_atom_site_disorder_assembly
_atom_site_disorder_group
Cl1 Cl 0.3861(5) 0.57527(6) 0.81922(16) 0.0486(6) Uani 0.893(11) 1 d D P A 1
Cl2 Cl 0.30859(10) 0.67051(2) 0.69525(7) 0.04051(19) Uani 1 1 d D . . .
Cl3 Cl 0.14438(11) 0.63998(3) 0.90032(7) 0.0444(2) Uani 1 1 d D . . .
C20 C 0.3466(4) 0.63604(8) 0.8469(3) 0.0348(6) Uani 1 1 d D . . .
H20 H 0.461384 0.648805 0.923324 0.042 Uiso 0.893(11) 1 calc R P A 1
H20A H 0.452900 0.652463 0.921969 0.042 Uiso 0.107(11) 1 calc R P A 2
O1 O 0.0513(2) 0.23605(6) 0.42399(16) 0.0236(4) Uani 1 1 d . . . .
O2 O 0.2250(2) 0.34005(5) 0.93445(15) 0.0196(3) Uani 1 1 d . . . .
N1 N -0.1593(2) 0.24326(6) 0.59866(18) 0.0173(4) Uani 1 1 d . . . .
H1 H -0.208118 0.222457 0.530675 0.021 Uiso 1 1 calc R . . .
N2 N 0.2341(3) 0.36771(6) 0.72933(18) 0.0170(4) Uani 1 1 d . . . .
C1 C -0.2289(3) 0.25208(8) 0.7024(2) 0.0182(5) Uani 1 1 d . . . .
H1A H -0.335980 0.236627 0.714705 0.022 Uiso 1 1 calc R . . .
C2 C -0.1187(3) 0.28714(7) 0.7873(2) 0.0177(5) Uani 1 1 d . . . .
H2 H -0.136544 0.300449 0.867746 0.021 Uiso 1 1 calc R . . .
C3 C 0.0260(3) 0.29982(7) 0.7331(2) 0.0156(5) Uani 1 1 d . . . .
C4 C -0.0021(3) 0.27135(7) 0.6144(2) 0.0163(5) Uani 1 1 d . . . .
C5 C 0.1123(3) 0.26250(7) 0.5263(2) 0.0172(5) Uani 1 1 d . . . .
C6 C 0.3082(3) 0.28473(8) 0.5683(2) 0.0180(5) Uani 1 1 d . . . .
H6A H 0.387913 0.265913 0.526591 0.022 Uiso 1 1 calc R . . .
H6B H 0.369223 0.282741 0.671319 0.022 Uiso 1 1 calc R . . .
C7 C 0.3072(3) 0.33710(8) 0.5237(2) 0.0215(5) Uani 1 1 d . . . .
H7A H 0.440615 0.349339 0.558770 0.026 Uiso 1 1 calc R . . .
H7B H 0.261194 0.338596 0.420259 0.026 Uiso 1 1 calc R . . .
C8 C 0.1820(3) 0.36987(8) 0.5764(2) 0.0183(5) Uani 1 1 d . . . .
H8 H 0.043629 0.361203 0.530131 0.022 Uiso 1 1 calc R . . .
C9 C 0.1711(3) 0.33675(7) 0.8037(2) 0.0163(5) Uani 1 1 d . . . .
C10 C 0.2126(3) 0.42213(8) 0.5486(2) 0.0187(5) Uani 1 1 d . . . .
C11 C 0.2992(3) 0.44799(8) 0.6860(2) 0.0210(5) Uani 1 1 d . . . .
H11A H 0.204772 0.470176 0.701954 0.025 Uiso 1 1 calc R . . .
H11B H 0.413584 0.466551 0.687520 0.025 Uiso 1 1 calc R . . .
C12 C 0.3552(3) 0.40867(8) 0.7975(2) 0.0214(5) Uani 1 1 d . . . .
H12A H 0.493106 0.400583 0.824276 0.026 Uiso 1 1 calc R . . .
H12B H 0.328348 0.418746 0.882073 0.026 Uiso 1 1 calc R . . .
C13 C 0.1688(3) 0.43840(8) 0.4181(2) 0.0211(5) Uani 1 1 d . . . .
H13 H 0.119178 0.414942 0.347164 0.025 Uiso 1 1 calc R . . .
C14 C 0.1849(3) 0.48668(8) 0.3667(2) 0.0216(5) Uani 1 1 d . . . .
C15 C 0.1515(3) 0.49206(9) 0.2230(2) 0.0271(5) Uani 1 1 d . . . .
H15 H 0.126357 0.464520 0.164667 0.032 Uiso 1 1 calc R . . .
C16 C 0.1545(4) 0.53687(9) 0.1649(3) 0.0300(6) Uani 1 1 d . . . .
H16 H 0.132082 0.539775 0.067561 0.036 Uiso 1 1 calc R . . .
C17 C 0.1902(3) 0.57725(8) 0.2483(3) 0.0266(5) Uani 1 1 d . . . .
H17 H 0.188688 0.608046 0.208251 0.032 Uiso 1 1 calc R . . .
C18 C 0.2281(3) 0.57261(8) 0.3902(3) 0.0248(5) Uani 1 1 d . . . .
H18 H 0.256682 0.600246 0.448265 0.030 Uiso 1 1 calc R . . .
C19 C 0.2246(3) 0.52806(8) 0.4486(2) 0.0237(5) Uani 1 1 d . . . .
H19 H 0.249824 0.525571 0.546322 0.028 Uiso 1 1 calc R . . .
Cl1A Cl 0.452(3) 0.5837(5) 0.8042(13) 0.0486(6) Uani 0.107(11) 1 d D P A 2

loop_
_atom_site_aniso_label
_atom_site_aniso_U_11
_atom_site_aniso_U_22
_atom_site_aniso_U_33
_atom_site_aniso_U_23
_atom_site_aniso_U_13
_atom_site_aniso_U_12
Cl1 0.0624(13) 0.0309(5) 0.0333(5) -0.0097(4) -0.0082(6) 0.0098(6)
Cl2 0.0478(4) 0.0386(4) 0.0229(3) -0.0011(3) -0.0033(3) -0.0091(3)
Cl3 0.0505(4) 0.0458(4) 0.0304(4) -0.0099(3) 0.0057(3) -0.0119(3)
C20 0.0422(16) 0.0280(14) 0.0220(13) -0.0037(10) -0.0044(11) 0.0023(11)
O1 0.0253(9) 0.0290(9) 0.0177(8) -0.0090(7) 0.0091(7) -0.0052(7)
O2 0.0238(8) 0.0216(8) 0.0097(8) -0.0004(6) 0.0012(6) 0.0024(6)
N1 0.0178(9) 0.0197(10) 0.0127(9) -0.0008(7) 0.0029(7) -0.0009(7)
N2 0.0188(10) 0.0195(10) 0.0103(9) -0.0015(7) 0.0020(7) -0.0037(7)
C1 0.0170(11) 0.0231(11) 0.0155(11) 0.0019(9) 0.0070(9) 0.0027(9)
C2 0.0222(12) 0.0180(11) 0.0137(11) 0.0009(8) 0.0072(9) 0.0014(9)
C3 0.0171(11) 0.0154(11) 0.0119(11) 0.0033(8) 0.0018(9) 0.0024(8)
C4 0.0185(11) 0.0171(11) 0.0120(11) 0.0016(8) 0.0038(9) 0.0008(9)
C5 0.0196(11) 0.0173(11) 0.0134(11) 0.0034(9) 0.0042(9) 0.0022(9)
C6 0.0178(11) 0.0222(11) 0.0141(11) -0.0011(9) 0.0054(9) 0.0030(9)
C7 0.0225(12) 0.0239(12) 0.0182(12) -0.0026(9) 0.0071(10) -0.0054(9)
C8 0.0206(12) 0.0218(12) 0.0104(11) 0.0000(9) 0.0028(9) -0.0032(9)
C9 0.0158(11) 0.0170(11) 0.0139(11) 0.0004(8) 0.0024(9) 0.0050(8)
C10 0.0169(11) 0.0207(11) 0.0164(12) -0.0003(9) 0.0031(9) -0.0013(9)
C11 0.0245(12) 0.0188(11) 0.0168(12) -0.0004(9) 0.0033(9) -0.0039(9)
C12 0.0228(12) 0.0214(11) 0.0154(12) -0.0007(9) 0.0007(9) -0.0059(9)
C13 0.0239(12) 0.0219(12) 0.0147(11) -0.0014(9) 0.0033(9) -0.0032(9)
C14 0.0199(12) 0.0236(12) 0.0185(12) 0.0007(9) 0.0031(9) -0.0021(9)
C15 0.0325(14) 0.0279(13) 0.0166(12) 0.0004(10) 0.0030(10) -0.0028(10)
C16 0.0381(15) 0.0298(14) 0.0182(13) 0.0068(10) 0.0049(11) -0.0014(11)
C17 0.0272(13) 0.0228(12) 0.0295(14) 0.0081(10) 0.0095(11) 0.0020(10)
C18 0.0242(12) 0.0224(12) 0.0288(14) -0.0019(10) 0.0104(10) -0.0008(10)
C19 0.0264(13) 0.0255(12) 0.0192(12) 0.0014(10) 0.0079(10) -0.0013(10)
Cl1A 0.0624(13) 0.0309(5) 0.0333(5) -0.0097(4) -0.0082(6) 0.0098(6)

loop_
_atom_type_symbol
_atom_type_description
_atom_type_scat_dispersion_real
_atom_type_scat_dispersion_imag
_atom_type_scat_source
C C 0.0033 0.0016 'International Tables Vol C Tables 4.2.6.8 and 6.1.1.4'
H H 0.0000 0.0000 'International Tables Vol C Tables 4.2.6.8 and 6.1.1.4'
Cl Cl 0.1484 0.1585 'International Tables Vol C Tables 4.2.6.8 and 6.1.1.4'
N N 0.0061 0.0033 'International Tables Vol C Tables 4.2.6.8 and 6.1.1.4'
O O 0.0106 0.0060 'International Tables Vol C Tables 4.2.6.8 and 6.1.1.4'

loop_
_geom_angle_atom_site_label_1
_geom_angle_atom_site_label_2
_geom_angle_atom_site_label_3
_geom_angle
Cl1 C20 Cl3 108.4(2)
Cl1 C20 H20 108.9
Cl2 C20 Cl1 111.80(16)
Cl2 C20 Cl3 109.95(13)
Cl2 C20 H20 108.9
Cl2 C20 H20A 105.4
Cl2 C20 Cl1A 100.6(6)
Cl3 C20 H20 108.9
Cl3 C20 H20A 105.4
Cl3 C20 Cl1A 128.2(9)
Cl1A C20 H20A 105.4
C1 N1 H1 124.9
C1 N1 C4 110.21(18)
C4 N1 H1 124.9
C8 N2 C12 111.21(17)
C9 N2 C8 127.73(18)
C9 N2 C12 120.76(18)
N1 C1 H1A 125.8
N1 C1 C2 108.50(19)
C2 C1 H1A 125.8
C1 C2 H2 126.3
C1 C2 C3 107.48(19)
C3 C2 H2 126.3
C2 C3 C9 120.42(19)
C4 C3 C2 106.79(19)
C4 C3 C9 132.8(2)
N1 C4 C3 107.00(18)
N1 C4 C5 119.13(19)
C3 C4 C5 133.2(2)
O1 C5 C4 120.21(19)
O1 C5 C6 121.79(19)
C4 C5 C6 117.94(18)
C5 C6 H6A 108.8
C5 C6 H6B 108.8
C5 C6 C7 113.92(18)
H6A C6 H6B 107.7
C7 C6 H6A 108.8
C7 C6 H6B 108.8
C6 C7 H7A 108.7
C6 C7 H7B 108.7
H7A C7 H7B 107.6
C8 C7 C6 114.14(18)
C8 C7 H7A 108.7
C8 C7 H7B 108.7
N2 C8 C7 112.24(18)
N2 C8 H8 109.9
N2 C8 C10 103.60(17)
C7 C8 H8 109.9
C10 C8 C7 111.19(18)
C10 C8 H8 109.9
O2 C9 N2 120.58(19)
O2 C9 C3 118.54(19)
N2 C9 C3 120.76(19)
C11 C10 C8 109.30(18)
C13 C10 C8 120.8(2)
C13 C10 C11 129.9(2)
C10 C11 H11A 110.7
C10 C11 H11B 110.7
C10 C11 C12 105.35(17)
H11A C11 H11B 108.8
C12 C11 H11A 110.7
C12 C11 H11B 110.7
N2 C12 C11 104.05(17)
N2 C12 H12A 110.9
N2 C12 H12B 110.9
C11 C12 H12A 110.9
C11 C12 H12B 110.9
H12A C12 H12B 109.0
C10 C13 H13 114.8
C10 C13 C14 130.3(2)
C14 C13 H13 114.8
C15 C14 C13 117.6(2)
C19 C14 C13 125.0(2)
C19 C14 C15 117.3(2)
C14 C15 H15 119.4
C16 C15 C14 121.2(2)
C16 C15 H15 119.4
C15 C16 H16 120.0
C17 C16 C15 120.0(2)
C17 C16 H16 120.0
C16 C17 H17 120.2
C18 C17 C16 119.6(2)
C18 C17 H17 120.2
C17 C18 H18 119.8
C17 C18 C19 120.5(2)
C19 C18 H18 119.8
C14 C19 H19 119.4
C18 C19 C14 121.3(2)
C18 C19 H19 119.4

loop_
_geom_bond_atom_site_label_1
_geom_bond_atom_site_label_2
_geom_bond_distance
Cl1 C20 1.761(3)
Cl2 C20 1.758(2)
Cl3 C20 1.768(3)
C20 H20 1.0000
C20 H20A 1.0000
C20 Cl1A 1.782(7)
O1 C5 1.228(3)
O2 C9 1.254(2)
N1 H1 0.8800
N1 C1 1.350(3)
N1 C4 1.369(3)
N2 C8 1.471(3)
N2 C9 1.336(3)
N2 C12 1.471(3)
C1 H1A 0.9500
C1 C2 1.373(3)
C2 H2 0.9500
C2 C3 1.412(3)
C3 C4 1.401(3)
C3 C9 1.484(3)
C4 C5 1.454(3)
C5 C6 1.501(3)
C6 H6A 0.9900
C6 H6B 0.9900
C6 C7 1.530(3)
C7 H7A 0.9900
C7 H7B 0.9900
C7 C8 1.527(3)
C8 H8 1.0000
C8 C10 1.518(3)
C10 C11 1.507(3)
C10 C13 1.334(3)
C11 H11A 0.9900
C11 H11B 0.9900
C11 C12 1.530(3)
C12 H12A 0.9900
C12 H12B 0.9900
C13 H13 0.9500
C13 C14 1.465(3)
C14 C15 1.405(3)
C14 C19 1.395(3)
C15 H15 0.9500
C15 C16 1.387(3)
C16 H16 0.9500
C16 C17 1.381(3)
C17 H17 0.9500
C17 C18 1.380(3)
C18 H18 0.9500
C18 C19 1.382(3)
C19 H19 0.9500

loop_
_geom_hbond_atom_site_label_D
_geom_hbond_atom_site_label_H
_geom_hbond_atom_site_label_A
_geom_hbond_distance_DH
_geom_hbond_distance_HA
_geom_hbond_distance_DA
_geom_hbond_angle_DHA
_geom_hbond_site_symmetry_A
_geom_hbond_publ_flag
N1 H1 O2 0.88 1.98 2.819(2) 159.4 4_565 yes

loop_
_geom_torsion_atom_site_label_1
_geom_torsion_atom_site_label_2
_geom_torsion_atom_site_label_3
_geom_torsion_atom_site_label_4
_geom_torsion
O1 C5 C6 C7 100.8(2)
N1 C1 C2 C3 -0.7(2)
N1 C4 C5 O1 12.3(3)
N1 C4 C5 C6 -164.91(18)
N2 C8 C10 C11 5.4(2)
N2 C8 C10 C13 -176.2(2)
C1 N1 C4 C3 -1.1(2)
C1 N1 C4 C5 170.82(18)
C1 C2 C3 C4 0.0(2)
C1 C2 C3 C9 -179.16(18)
C2 C3 C4 N1 0.6(2)
C2 C3 C4 C5 -169.6(2)
C2 C3 C9 O2 33.5(3)
C2 C3 C9 N2 -142.5(2)
C3 C4 C5 O1 -178.3(2)
C3 C4 C5 C6 4.4(3)
C4 N1 C1 C2 1.1(2)
C4 C3 C9 O2 -145.4(2)
C4 C3 C9 N2 38.6(3)
C4 C5 C6 C7 -82.0(2)
C5 C6 C7 C8 56.1(3)
C6 C7 C8 N2 55.3(2)
C6 C7 C8 C10 170.83(18)
C7 C8 C10 C11 -115.4(2)
C7 C8 C10 C13 63.0(3)
C8 N2 C9 O2 -178.22(19)
C8 N2 C9 C3 -2.3(3)
C8 N2 C12 C11 26.7(2)
C8 C10 C11 C12 10.2(2)
C8 C10 C13 C14 179.7(2)
C9 N2 C8 C7 -86.5(3)
C9 N2 C8 C10 153.4(2)
C9 N2 C12 C11 -147.4(2)
C9 C3 C4 N1 179.7(2)
C9 C3 C4 C5 9.4(4)
C10 C11 C12 N2 -21.7(2)
C10 C13 C14 C15 171.7(2)
C10 C13 C14 C19 -10.6(4)
C11 C10 C13 C14 -2.2(4)
C12 N2 C8 C7 99.8(2)
C12 N2 C8 C10 -20.2(2)
C12 N2 C9 O2 -5.1(3)
C12 N2 C9 C3 170.79(19)
C13 C10 C11 C12 -168.0(2)
C13 C14 C15 C16 176.8(2)
C13 C14 C19 C18 -176.8(2)
C14 C15 C16 C17 -0.2(4)
C15 C14 C19 C18 1.0(3)
C15 C16 C17 C18 1.8(4)
C16 C17 C18 C19 -2.0(4)
C17 C18 C19 C14 0.6(4)
C19 C14 C15 C16 -1.1(4)
